data_2202066
loop_
_publ_author_name
'Sema \"Ozt\"urk'
'Mehmet Akkurt'
'Ercan Aydem\'ir'
'Hoong-Kun Fun'

_publ_section_title <i>N</i>-(4-Bromo-2-nitrophenyl)-<i>N</i>-methyl-<i>N</i>'-(quinolin-4-ylmethylene)hydrazine
_journal_issue 4
_journal_name_full 'Acta Crystallographica Section E'
_journal_page_first o488
_journal_page_last o489
_journal_paper_doi 10.1107/S1600536803005348
_journal_volume 59
_journal_year 2003
_chemical_formula_iupac 'C17 H13 Br1 N4 O2'
_chemical_formula_moiety 'C17 H13 Br1 N4 O2'
_chemical_formula_sum 'C17 H13 Br N4 O2'
_chemical_formula_weight 385.22
_chemical_name_systematic
;
N-(4-Bromo-2-nitrophenyl)-N-methyl-N'-(quinolin-4-ylmethylene)hydrazine
;
_space_group_IT_number 14
_symmetry_cell_setting monoclinic
_symmetry_space_group_name_Hall '-P 2ybc'
_symmetry_space_group_name_H-M 'P 1 21/c 1'
_atom_sites_solution_hydrogens geom
_atom_sites_solution_primary direct
_atom_sites_solution_secondary difmap
_audit_creation_method 'WinGX routine CIF-UPDATE'
_cell_angle_alpha 90.00
_cell_angle_beta 98.641(2)
_cell_angle_gamma 90.00
_cell_formula_units_Z 4
_cell_length_a 12.7415(11)
_cell_length_b 6.9924(6)
_cell_length_c 17.9671(15)
_cell_measurement_reflns_used 9640
_cell_measurement_temperature 293(2)
_cell_measurement_theta_max 28.3
_cell_measurement_theta_min 2.6
_cell_volume 1582.6(2)
_computing_cell_refinement 'SAINT (Siemens,1996)'
_computing_data_collection 'SMART (Siemens, 1996)'
_computing_data_reduction SAINT
_computing_molecular_graphics 'ORTEP-3 for Windows (Farrugia, 1997)'
_computing_publication_material 'WinGX (Farrugia, 1999)'
_computing_structure_refinement 'SHELXL97 (Sheldrick, 1997)'
_computing_structure_solution 'SHELXS97 (Sheldrick, 1997)'
_diffrn_ambient_temperature 293(2)
_diffrn_detector_area_resol_mean 8.33
_diffrn_measured_fraction_theta_full 0.980
_diffrn_measured_fraction_theta_max 0.980
_diffrn_measurement_device_type 'Siemens SMART CCD area-detector'
_diffrn_measurement_method \w
_diffrn_radiation_monochromator graphite
_diffrn_radiation_source 'fine-focus sealed tube'
_diffrn_radiation_type MoK\a
_diffrn_radiation_wavelength 0.71073
_diffrn_reflns_av_R_equivalents 0.0405
_diffrn_reflns_av_sigmaI/netI 0.0652
_diffrn_reflns_limit_h_max 16
_diffrn_reflns_limit_h_min -16
_diffrn_reflns_limit_k_max 9
_diffrn_reflns_limit_k_min -9
_diffrn_reflns_limit_l_max 16
_diffrn_reflns_limit_l_min -23
_diffrn_reflns_number 9585
_diffrn_reflns_theta_full 28.29
_diffrn_reflns_theta_max 28.29
_diffrn_reflns_theta_min 2.60
_diffrn_standards_decay_% negligible
_exptl_absorpt_coefficient_mu 2.615
_exptl_absorpt_correction_T_max 0.770
_exptl_absorpt_correction_T_min 0.506
_exptl_absorpt_correction_type empirical
_exptl_absorpt_process_details '(SADABS, Sheldrick, 1996)'
_exptl_crystal_colour yellow
_exptl_crystal_density_diffrn 1.617
_exptl_crystal_density_method 'not measured'
_exptl_crystal_description needle
_exptl_crystal_F_000 776
_exptl_crystal_size_max 0.44
_exptl_crystal_size_mid 0.22
_exptl_crystal_size_min 0.10
_refine_diff_density_max 0.415
_refine_diff_density_min -0.578
_refine_ls_extinction_method none
_refine_ls_goodness_of_fit_ref 1.043
_refine_ls_hydrogen_treatment mixed
_refine_ls_matrix_type full
_refine_ls_number_parameters 245
_refine_ls_number_reflns 3858
_refine_ls_number_restraints 0
_refine_ls_restrained_S_all 1.043
_refine_ls_R_factor_all 0.1203
_refine_ls_R_factor_gt 0.0440
_refine_ls_shift/su_max <0.001
_refine_ls_shift/su_mean 0.000
_refine_ls_structure_factor_coef Fsqd
_refine_ls_weighting_details 'calc w = 1/[\s^2^(Fo^2^)+(0.0291P)^2^+1.2305P] where P = (Fo^2^+2Fc^2^)/3'
_refine_ls_weighting_scheme calc
_refine_ls_wR_factor_gt 0.0821
_refine_ls_wR_factor_ref 0.1069
_reflns_number_gt 1982
_reflns_number_total 3858
_reflns_threshold_expression I>2\s(I)
_cod_data_source_file na6207.cif
_cod_data_source_block I
_cod_original_sg_symbol_H-M 'P 21/c'
_cod_original_formula_sum 'C17 H13 Br1 N4 O2'
_cod_database_code 2202066

loop_
_symmetry_equiv_pos_as_xyz
'x, y, z'
'-x, y+1/2, -z+1/2'
'-x, -y, -z'
'x, -y-1/2, z-1/2'

loop_
_atom_site_label
_atom_site_fract_x
_atom_site_fract_y
_atom_site_fract_z
_atom_site_U_iso_or_equiv
_atom_site_adp_type
_atom_site_calc_flag
_atom_site_refinement_flags
_atom_site_occupancy
_atom_site_disorder_assembly
_atom_site_disorder_group
_atom_site_type_symbol
Br1 0.64193(3) 0.65227(7) 0.01310(2) 0.06777(19) Uani d . 1 . . Br
O1 1.0607(2) 0.6788(5) -0.04704(16) 0.0793(10) Uani d . 1 . . O
O2 1.0303(2) 0.9715(4) -0.08065(14) 0.0597(8) Uani d . 1 . . O
N1 1.4116(2) 0.7395(5) -0.20382(19) 0.0576(9) Uani d . 1 . . N
N2 1.0138(2) 0.7736(4) -0.21982(14) 0.0338(6) Uani d . 1 . . N
N3 0.9069(2) 0.7931(4) -0.23792(14) 0.0355(7) Uani d . 1 . . N
N4 1.0033(2) 0.8046(5) -0.07582(15) 0.0434(8) Uani d . 1 . . N
C1 1.2353(3) 0.7932(6) -0.1750(2) 0.0469(10) Uani d . 1 . . C
C2 1.3460(3) 0.7748(6) -0.1561(2) 0.0593(11) Uani d . 1 . . C
H2A 1.3748 0.7889 -0.1057 0.071 Uiso calc R 1 . . H
C3 1.3683(3) 0.7219(5) -0.2784(2) 0.0443(9) Uani d . 1 . . C
C4 1.4367(3) 0.6844(6) -0.3311(3) 0.0608(12) Uani d . 1 . . C
H4A 1.5092 0.6722 -0.3147 0.073 Uiso calc R 1 . . H
C5 1.3993(3) 0.6655(6) -0.4054(2) 0.0609(11) Uani d . 1 . . C
H5A 1.4461 0.6424 -0.4394 0.073 Uiso calc R 1 . . H
C6 1.2903(3) 0.6808(6) -0.4311(2) 0.0512(10) Uani d . 1 . . C
C7 1.2214(3) 0.7159(5) -0.38148(19) 0.0411(9) Uani d . 1 . . C
H7A 1.1492 0.7257 -0.3994 0.049 Uiso calc R 1 . . H
C8 1.2569(2) 0.7380(5) -0.30326(19) 0.0347(8) Uani d . 1 . . C
C9 1.1892(3) 0.7737(5) -0.24886(19) 0.0372(8) Uani d . 1 . . C
C10 1.0737(3) 0.7900(5) -0.2705(2) 0.0369(8) Uani d . 1 . . C
C11 0.8477(2) 0.7619(5) -0.17985(18) 0.0308(7) Uani d . 1 . . C
C12 0.7378(3) 0.7299(5) -0.19441(19) 0.0386(8) Uani d . 1 . . C
H12A 0.7046 0.7294 -0.2442 0.046 Uiso calc R 1 . . H
C13 0.6773(3) 0.6993(5) -0.1385(2) 0.0447(9) Uani d . 1 . . C
H13A 0.6043 0.6834 -0.1505 0.054 Uiso calc R 1 . . H
C14 0.7253(3) 0.6923(5) -0.06443(19) 0.0404(9) Uani d . 1 . . C
C15 0.8330(3) 0.7183(5) -0.0464(2) 0.0394(9) Uani d . 1 . . C
C16 0.8919(2) 0.7561(5) -0.10334(18) 0.0334(8) Uani d . 1 . . C
C17 0.8576(3) 0.8199(7) -0.3160(2) 0.0443(10) Uani d . 1 . . C
H10 1.052(3) 0.812(5) -0.322(2) 0.054(11) Uiso d . 1 . . H
H15 0.869(3) 0.714(5) 0.0045(19) 0.052(11) Uiso d . 1 . . H
H1 1.195(3) 0.826(5) -0.1413(19) 0.049(11) Uiso d . 1 . . H
H6 1.261(3) 0.665(6) -0.485(2) 0.070(13) Uiso d . 1 . . H
H217 0.865(3) 0.703(6) -0.345(2) 0.060(12) Uiso d . 1 . . H
H117 0.790(3) 0.851(5) -0.3194(19) 0.050(11) Uiso d . 1 . . H
H317 0.894(3) 0.925(5) -0.340(2) 0.062(12) Uiso d . 1 . . H

loop_
_atom_site_aniso_label
_atom_site_aniso_U_11
_atom_site_aniso_U_22
_atom_site_aniso_U_33
_atom_site_aniso_U_12
_atom_site_aniso_U_13
_atom_site_aniso_U_23
Br1 0.0472(2) 0.1000(4) 0.0613(3) -0.0102(3) 0.02513(19) -0.0012(3)
O1 0.0403(16) 0.120(3) 0.072(2) 0.0121(18) -0.0099(14) 0.048(2)
O2 0.0471(16) 0.068(2) 0.0658(19) -0.0268(15) 0.0133(13) -0.0254(16)
N1 0.0310(17) 0.081(3) 0.057(2) -0.0049(17) -0.0046(16) 0.0004(19)
N2 0.0251(14) 0.0399(17) 0.0346(15) -0.0005(12) -0.0009(12) 0.0005(13)
N3 0.0253(14) 0.0469(19) 0.0322(15) 0.0044(12) -0.0023(11) 0.0017(13)
N4 0.0312(16) 0.068(3) 0.0306(16) -0.0049(16) 0.0049(13) -0.0036(16)
C1 0.034(2) 0.059(3) 0.047(2) -0.0087(18) 0.0057(18) -0.003(2)
C2 0.042(2) 0.084(3) 0.048(2) -0.012(2) -0.0066(19) 0.002(2)
C3 0.0276(18) 0.049(2) 0.055(3) -0.0035(16) 0.0033(17) 0.0024(19)
C4 0.0260(19) 0.074(3) 0.083(3) -0.0032(19) 0.0102(19) 0.001(3)
C5 0.047(2) 0.079(3) 0.062(3) -0.008(2) 0.025(2) -0.004(2)
C6 0.045(2) 0.063(3) 0.047(2) -0.005(2) 0.0131(18) 0.001(2)
C7 0.0339(19) 0.043(2) 0.047(2) -0.0042(16) 0.0070(16) 0.0026(17)
C8 0.0305(18) 0.032(2) 0.041(2) -0.0051(15) 0.0041(15) 0.0067(16)
C9 0.0325(18) 0.036(2) 0.043(2) -0.0049(15) 0.0034(15) 0.0044(16)
C10 0.0291(18) 0.043(2) 0.038(2) -0.0014(15) 0.0018(16) 0.0016(17)
C11 0.0248(16) 0.0308(19) 0.0359(18) 0.0041(14) 0.0014(14) -0.0040(15)
C12 0.0289(18) 0.044(2) 0.040(2) -0.0004(15) -0.0044(15) -0.0047(17)
C13 0.0253(17) 0.050(3) 0.059(3) -0.0032(16) 0.0059(16) -0.0089(19)
C14 0.0296(18) 0.046(2) 0.048(2) -0.0008(16) 0.0112(16) -0.0041(18)
C15 0.036(2) 0.044(2) 0.037(2) 0.0004(16) 0.0021(16) 0.0004(18)
C16 0.0228(16) 0.038(2) 0.0374(19) -0.0011(14) -0.0009(14) -0.0014(16)
C17 0.035(2) 0.061(3) 0.034(2) 0.008(2) -0.0030(16) 0.001(2)

loop_
_atom_type_symbol
_atom_type_description
_atom_type_scat_dispersion_real
_atom_type_scat_dispersion_imag
_atom_type_scat_source
C C 0.0033 0.0016 'International Tables Vol C Tables 4.2.6.8 and 6.1.1.4'
H H 0.0000 0.0000 'International Tables Vol C Tables 4.2.6.8 and 6.1.1.4'
N N 0.0061 0.0033 'International Tables Vol C Tables 4.2.6.8 and 6.1.1.4'
O O 0.0106 0.0060 'International Tables Vol C Tables 4.2.6.8 and 6.1.1.4'
Br Br -0.2901 2.4595 'International Tables Vol C Tables 4.2.6.8 and 6.1.1.4'

loop_
_geom_angle_atom_site_label_1
_geom_angle_atom_site_label_2
_geom_angle_atom_site_label_3
_geom_angle
_geom_angle_publ_flag
C2 N1 C3 116.9(3) yes
C10 N2 N3 120.3(3) yes
N2 N3 C11 116.2(2) yes
N2 N3 C17 120.9(3) yes
C11 N3 C17 122.5(3) yes
O1 N4 O2 124.5(3) yes
O1 N4 C16 117.9(3) yes
O2 N4 C16 117.6(3) yes
C9 C1 C2 119.5(4) ?
C9 C1 H1 119(2) ?
C2 C1 H1 121(2) ?
N1 C2 C1 125.1(4) yes
N1 C2 H2A 117.5 ?
C1 C2 H2A 117.5 ?
N1 C3 C4 118.3(3) yes
N1 C3 C8 122.2(3) yes
C4 C3 C8 119.5(3) ?
C5 C4 C3 121.4(3) ?
C5 C4 H4A 119.3 ?
C3 C4 H4A 119.3 ?
C4 C5 C6 120.1(4) ?
C4 C5 H5A 119.9 ?
C6 C5 H5A 119.9 ?
C7 C6 C5 120.1(4) ?
C7 C6 H6 118(2) ?
C5 C6 H6 121(2) ?
C6 C7 C8 121.8(3) ?
C6 C7 H7A 119.1 ?
C8 C7 H7A 119.1 ?
C7 C8 C9 124.4(3) yes
C7 C8 C3 117.1(3) ?
C9 C8 C3 118.5(3) ?
C1 C9 C8 117.8(3) ?
C1 C9 C10 120.9(3) ?
C8 C9 C10 121.3(3) ?
N2 C10 C9 119.1(3) yes
N2 C10 H10 127(2) ?
C9 C10 H10 114(2) ?
N3 C11 C12 121.5(3) yes
N3 C11 C16 123.7(3) yes
C12 C11 C16 114.8(3) ?
C13 C12 C11 122.9(3) ?
C13 C12 H12A 118.5 ?
C11 C12 H12A 118.5 ?
C12 C13 C14 119.7(3) ?
C12 C13 H13A 120.2 ?
C14 C13 H13A 120.2 ?
C15 C14 C13 120.3(3) ?
C15 C14 Br1 119.8(3) yes
C13 C14 Br1 119.9(2) yes
C14 C15 C16 119.0(3) ?
C14 C15 H15 122(2) ?
C16 C15 H15 119(2) ?
C15 C16 C11 123.2(3) ?
C15 C16 N4 113.5(3) yes
C11 C16 N4 123.1(3) yes
N3 C17 H217 110(2) ?
N3 C17 H117 112(2) ?
H217 C17 H117 110(3) ?
N3 C17 H317 111(2) ?
H217 C17 H317 107(3) ?
H117 C17 H317 107(3) ?

loop_
_geom_bond_atom_site_label_1
_geom_bond_atom_site_label_2
_geom_bond_site_symmetry_2
_geom_bond_distance
_geom_bond_publ_flag
Br1 C14 . 1.895(3) yes
O1 N4 . 1.209(4) yes
O2 N4 . 1.224(4) yes
N1 C2 . 1.308(5) yes
N1 C3 . 1.375(4) yes
N2 C10 . 1.278(4) yes
N2 N3 . 1.359(3) yes
N3 C11 . 1.393(4) yes
N3 C17 . 1.460(4) yes
N4 C16 . 1.471(4) yes
C1 C9 . 1.374(5) ?
C1 C2 . 1.407(5) ?
C1 H1 . 0.88(3) ?
C2 H2A . 0.9300 ?
C3 C4 . 1.405(5) ?
C3 C8 . 1.427(4) ?
C4 C5 . 1.355(5) ?
C4 H4A . 0.9300 ?
C5 C6 . 1.401(5) ?
C5 H5A . 0.9300 ?
C6 C7 . 1.364(5) ?
C6 H6 . 0.98(4) ?
C7 C8 . 1.418(5) ?
C7 H7A . 0.9300 ?
C8 C9 . 1.419(4) ?
C9 C10 . 1.469(4) ?
C10 H10 . 0.94(3) ?
C11 C12 . 1.403(4) ?
C11 C16 . 1.405(4) ?
C12 C13 . 1.371(5) ?
C12 H12A . 0.9300 ?
C13 C14 . 1.380(5) ?
C13 H13A . 0.9300 ?
C14 C15 . 1.373(5) ?
C15 C16 . 1.382(4) ?
C15 H15 . 0.96(3) ?
C17 H217 . 0.98(4) ?
C17 H117 . 0.88(4) ?
C17 H317 . 1.00(4) ?

loop_
_geom_hbond_atom_site_label_D
_geom_hbond_atom_site_label_H
_geom_hbond_atom_site_label_A
_geom_hbond_site_symmetry_A
_geom_hbond_distance_DH
_geom_hbond_distance_HA
_geom_hbond_distance_DA
_geom_hbond_angle_DHA
_geom_hbond_publ_flag
C13 H13A N1 1_455 0.93 2.53 3.424(5) 162 yes

loop_
_geom_torsion_atom_site_label_1
_geom_torsion_atom_site_label_2
_geom_torsion_atom_site_label_3
_geom_torsion_atom_site_label_4
_geom_torsion
_geom_torsion_publ_flag
C10 N2 N3 C11 176.4(3) yes
C10 N2 N3 C17 4.3(5) yes
C3 N1 C2 C1 1.0(7) ?
C9 C1 C2 N1 -0.1(7) ?
C2 N1 C3 C4 179.9(4) ?
C2 N1 C3 C8 -1.0(6) ?
N1 C3 C4 C5 -180.0(4) ?
C8 C3 C4 C5 0.9(6) ?
C3 C4 C5 C6 -0.9(7) ?
C4 C5 C6 C7 0.4(6) ?
C5 C6 C7 C8 0.0(6) ?
C6 C7 C8 C9 -179.6(4) ?
C6 C7 C8 C3 0.0(5) ?
N1 C3 C8 C7 -179.6(3) ?
C4 C3 C8 C7 -0.4(5) ?
N1 C3 C8 C9 0.1(5) ?
C4 C3 C8 C9 179.3(3) ?
C2 C1 C9 C8 -0.8(6) ?
C2 C1 C9 C10 179.3(4) ?
C7 C8 C9 C1 -179.5(3) ?
C3 C8 C9 C1 0.8(5) ?
C7 C8 C9 C10 0.3(5) ?
C3 C8 C9 C10 -179.4(3) ?
N3 N2 C10 C9 178.2(3) yes
C1 C9 C10 N2 -17.7(5) yes
C8 C9 C10 N2 162.4(3) yes
N2 N3 C11 C12 -163.7(3) yes
C17 N3 C11 C12 8.3(5) yes
N2 N3 C11 C16 15.1(5) yes
C17 N3 C11 C16 -172.9(4) yes
N3 C11 C12 C13 -179.8(3) yes
C16 C11 C12 C13 1.3(5) ?
C11 C12 C13 C14 -2.4(6) ?
C12 C13 C14 C15 0.9(5) ?
C12 C13 C14 Br1 179.5(3) yes
C13 C14 C15 C16 1.5(5) ?
Br1 C14 C15 C16 -177.1(3) yes
C14 C15 C16 C11 -2.6(5) ?
C14 C15 C16 N4 172.8(3) yes
N3 C11 C16 C15 -177.6(3) yes
C12 C11 C16 C15 1.2(5) ?
N3 C11 C16 N4 7.4(5) yes
C12 C11 C16 N4 -173.8(3) yes
O1 N4 C16 C15 69.7(4) yes
O2 N4 C16 C15 -107.1(4) yes
O1 N4 C16 C11 -114.9(4) yes
O2 N4 C16 C11 68.3(4) yes

loop_
_cod_related_entry_id
_cod_related_entry_database
_cod_related_entry_code
1 ChemSpider 21175007
